data_4330998
loop_
_publ_author_name
'Monami Maiti'
'Dipali Sadhukhan'
'Santarupa Thakurta'
'Syamantak Roy'
'Guillaume Pilet'
'Ray J. Butcher'
'Aline Nonat'
'Lo\"ic J. Charbonni\`ere'
'Samiran Mitra'

_publ_section_title
;
 Series of Dicyanamide-Interlaced Assembly of Zinc-Schiff-Base Complexes:
 Crystal Structure and Photophysical and Thermal Studies
;
_journal_name_full 'Inorganic Chemistry'
_journal_page_first 12176
_journal_page_last 12187
_journal_paper_doi 10.1021/ic3012958
_journal_volume 51
_journal_year 2012
_chemical_formula_moiety 'C25.50 H26 N8 O4.50 Zn2'
_chemical_formula_sum 'C25.5 H26 N8 O4.5 Zn2'
_chemical_formula_weight 647.30
_space_group_IT_number 2
_symmetry_cell_setting triclinic
_symmetry_space_group_name_Hall '-P 1'
_symmetry_space_group_name_H-M 'P -1'
_atom_sites_solution_hydrogens geom
_atom_sites_solution_primary direct
_cell_angle_alpha 94.286(7)
_cell_angle_beta 98.378(7)
_cell_angle_gamma 106.098(8)
_cell_formula_units_Z 2
_cell_length_a 8.9636(7)
_cell_length_b 11.8050(11)
_cell_length_c 13.7543(12)
_cell_measurement_reflns_used 7684
_cell_measurement_temperature 110
_cell_measurement_theta_max 30
_cell_measurement_theta_min 3
_cell_volume 1373.2(2)
_computing_cell_refinement 'CrysAlis RED, (Oxford Diffraction, 2002)'
_computing_data_collection 'Gemini, (Oxford Diffraction, 2006)'
_computing_data_reduction 'CrysAlis RED, (Oxford Diffraction, 2002)'
_computing_molecular_graphics 'CAMERON (Watkin et al., 1996)'
_computing_publication_material 'CRYSTALS (Betteridge et al., 2003)'
_computing_structure_refinement 'CRYSTALS (Betteridge et al., 2003)'
_computing_structure_solution 'SIR97 (Altomare et al., 1999)'
_diffrn_ambient_temperature 110
_diffrn_measured_fraction_theta_full 0.997
_diffrn_measured_fraction_theta_max 0.883
_diffrn_measurement_device Area
_diffrn_measurement_device_type 'Oxford Diffraction Gemini'
_diffrn_measurement_method \w/2\q
_diffrn_radiation_monochromator graphite
_diffrn_radiation_type 'Mo K\a'
_diffrn_radiation_wavelength 0.71069
_diffrn_reflns_av_R_equivalents 0.048
_diffrn_reflns_limit_h_max 11
_diffrn_reflns_limit_h_min -12
_diffrn_reflns_limit_k_max 15
_diffrn_reflns_limit_k_min -16
_diffrn_reflns_limit_l_max 18
_diffrn_reflns_limit_l_min -18
_diffrn_reflns_number 23918
_diffrn_reflns_theta_full 26.662
_diffrn_reflns_theta_max 29.624
_diffrn_reflns_theta_min 3.403
_diffrn_standards_number 0
_exptl_absorpt_coefficient_mu 1.796
_exptl_absorpt_correction_T_max 0.89
_exptl_absorpt_correction_T_min 0.72
_exptl_absorpt_correction_type analytical
_exptl_absorpt_process_details
; 
 Analytical Absorption (De Meulenaer & Tompa, 1965) 
;
_exptl_crystal_colour colourless
_exptl_crystal_density_diffrn 1.565
_exptl_crystal_description plate
_exptl_crystal_F_000 662
_exptl_crystal_size_max 0.219
_exptl_crystal_size_mid 0.172
_exptl_crystal_size_min 0.068
_refine_diff_density_max 1.73
_refine_diff_density_min -1.04
_refine_ls_extinction_method none
_refine_ls_goodness_of_fit_ref 1.0763
_refine_ls_hydrogen_treatment none
_refine_ls_matrix_type full
_refine_ls_number_parameters 370
_refine_ls_number_reflns 4862
_refine_ls_number_restraints 0
_refine_ls_R_factor_all 0.0835
_refine_ls_R_factor_gt 0.0624
_refine_ls_shift/su_max 0.0003712
_refine_ls_shift/su_mean 0.0000148
_refine_ls_structure_factor_coef F
_refine_ls_weighting_details
;
 Method, part 1, Chebychev polynomial, (Watkin, 1994, Prince, 1982) 
 [weight] = 1.0/[A~0~*T~0~(x)+A~1~*T~1~(x) ... +A~n-1~]*T~n-1~(x)] 
 where A~i~ are the Chebychev coefficients listed below and x= Fcalc/Fmax 
 Method = Robust Weighting (Prince, 1982) 
 W = [weight] * [1-(deltaF/6*sigmaF)^2^]^2^ 
 A~i~ are: 
 15.0 10.2 12.8 5.32 
;
_refine_ls_weighting_scheme calc
_refine_ls_wR_factor_all 0.0854
_refine_ls_wR_factor_gt 0.0695
_refine_ls_wR_factor_ref 0.0662
_reflns_limit_h_max 12
_reflns_limit_h_min -12
_reflns_limit_k_max 16
_reflns_limit_k_min -16
_reflns_limit_l_max 18
_reflns_limit_l_min 0
_reflns_number_gt 5409
_reflns_number_total 6840
_reflns_threshold_expression I>2.0\s(I)
_oxford_diffrn_Wilson_B_factor 2.27
_oxford_diffrn_Wilson_scale 0.16
_oxford_refine_ls_r_factor_ref 0.0551
_oxford_refine_ls_scale 2.593(6)
_oxford_reflns_number_all 6829
_oxford_reflns_threshold_expression_ref I>3.0\s(I)
_cod_data_source_file ic3012958_si_002_2.cif
_cod_data_source_block 1
_cod_original_sg_symbol_H-M 'P -1 '
_cod_original_formula_sum 'C25.50 H26 N8 O4.50 Zn2'
_cod_database_code 4330998

loop_
_symmetry_equiv_pos_as_xyz
x,y,z
-x,-y,-z

loop_
_atom_site_label
_atom_site_type_symbol
_atom_site_fract_x
_atom_site_fract_y
_atom_site_fract_z
_atom_site_U_iso_or_equiv
_atom_site_occupancy
_atom_site_adp_type
C1 C 0.9394(5) 0.2734(4) 0.4455(3) 0.0368 1.0000 Uani
O2 O 0.9178(3) 0.3705(2) 0.3964(2) 0.0337 1.0000 Uani
C3 C 1.0460(4) 0.4467(3) 0.3698(3) 0.0271 1.0000 Uani
C4 C 1.1968(4) 0.4372(3) 0.3859(3) 0.0299 1.0000 Uani
C5 C 1.3175(4) 0.5217(4) 0.3572(3) 0.0322 1.0000 Uani
C6 C 1.2882(4) 0.6156(3) 0.3144(3) 0.0299 1.0000 Uani
C7 C 1.1344(4) 0.6275(3) 0.2981(3) 0.0281 1.0000 Uani
C8 C 1.0109(4) 0.5411(3) 0.3240(3) 0.0244 1.0000 Uani
O9 O 0.8626(3) 0.5441(2) 0.3088(2) 0.0293 1.0000 Uani
C10 C 1.1177(4) 0.7354(3) 0.2597(3) 0.0267 1.0000 Uani
N11 N 0.9924(4) 0.7676(3) 0.2413(2) 0.0281 1.0000 Uani
C12 C 1.0130(5) 0.8888(3) 0.2125(3) 0.0346 1.0000 Uani
C13 C 0.9737(7) 0.9649(5) 0.2937(4) 0.0533 1.0000 Uani
C14 C 1.0898(9) 0.9825(5) 0.3896(5) 0.0724 1.0000 Uani
C15 C 0.9069(5) 0.8858(4) 0.1133(4) 0.0425 1.0000 Uani
C16 C 0.7311(6) 0.8573(5) 0.1132(5) 0.0686 1.0000 Uani
N17 N 0.6577(4) 0.7359(4) 0.1328(3) 0.0471 1.0000 Uani
C18 C 0.5240(5) 0.6820(5) 0.0785(4) 0.0491 1.0000 Uani
C19 C 0.4198(5) 0.5682(4) 0.0839(3) 0.0404 1.0000 Uani
C20 C 0.2685(6) 0.5359(5) 0.0234(3) 0.0508 1.0000 Uani
C21 C 0.1595(6) 0.4319(5) 0.0266(4) 0.0533 1.0000 Uani
C22 C 0.1937(5) 0.3527(5) 0.0868(3) 0.0462 1.0000 Uani
C23 C 0.3435(5) 0.3788(4) 0.1435(3) 0.0352 1.0000 Uani
C24 C 0.4577(4) 0.4885(4) 0.1457(3) 0.0312 1.0000 Uani
O25 O 0.3938(3) 0.3048(2) 0.2037(2) 0.0374 1.0000 Uani
C26 C 0.2848(6) 0.1933(4) 0.2083(4) 0.0514 1.0000 Uani
N31 N 0.5840(4) 0.3370(3) 0.3950(2) 0.0320 1.0000 Uani
C32 C 0.5065(4) 0.2841(3) 0.4448(3) 0.0301 1.0000 Uani
N33 N 0.4194(5) 0.2128(3) 0.4948(3) 0.0462 1.0000 Uani
C34 C 0.3564(4) 0.2485(3) 0.5650(3) 0.0303 1.0000 Uani
N35 N 0.2940(4) 0.2692(3) 0.6279(3) 0.0360 1.0000 Uani
N41 N 0.7240(4) 0.2758(3) 0.1938(3) 0.0385 1.0000 Uani
C42 C 0.7559(5) 0.2180(4) 0.1351(3) 0.0401 1.0000 Uani
N43 N 0.8055(6) 0.1537(4) 0.0733(4) 0.0596 1.0000 Uani
C44 C 0.7193(7) 0.1052(4) -0.0119(4) 0.0560 1.0000 Uani
N45 N 0.6543(9) 0.0583(6) -0.0879(4) 0.0841 1.0000 Uani
O51 O 0.5148(12) 0.9182(8) 0.2776(6) 0.0723 0.5000 Uani
C52 C 0.5702(14) 1.0113(9) 0.3417(9) 0.0590 0.5000 Uani
Zn1 Zn 0.76817(5) 0.66716(4) 0.24719(3) 0.0290 1.0000 Uani
Zn2 Zn 0.67956(5) 0.39650(4) 0.28218(3) 0.0257 1.0000 Uani
O3 O 0.5947(3) 0.5105(2) 0.2067(2) 0.0304 1.0000 Uani
H13 H 0.8400 0.2280 0.4609 0.0568 1.0000 Uiso
H12 H 1.0141 0.3015 0.5061 0.0570 1.0000 Uiso
H11 H 0.9786 0.2228 0.4036 0.0567 1.0000 Uiso
H41 H 1.2180 0.3728 0.4161 0.0364 1.0000 Uiso
H51 H 1.4212 0.5139 0.3664 0.0373 1.0000 Uiso
H61 H 1.3705 0.6743 0.2957 0.0359 1.0000 Uiso
H101 H 1.2110 0.7884 0.2484 0.0321 1.0000 Uiso
H121 H 1.1248 0.9232 0.2056 0.0408 1.0000 Uiso
H131 H 0.9778 1.0434 0.2704 0.0655 1.0000 Uiso
H132 H 0.8620 0.9269 0.3039 0.0652 1.0000 Uiso
H142 H 1.0731 1.0419 0.4392 0.1151 1.0000 Uiso
H141 H 1.1978 1.0120 0.3768 0.1153 1.0000 Uiso
H143 H 1.0779 0.9064 0.4183 0.1149 1.0000 Uiso
H152 H 0.9422 0.9650 0.0925 0.0531 1.0000 Uiso
H151 H 0.9231 0.8264 0.0643 0.0534 1.0000 Uiso
H162 H 0.7210 0.9130 0.1712 0.0866 1.0000 Uiso
H161 H 0.6767 0.8742 0.0527 0.0872 1.0000 Uiso
H181 H 0.4883 0.7236 0.0273 0.0559 1.0000 Uiso
H201 H 0.2476 0.5915 -0.0196 0.0601 1.0000 Uiso
H211 H 0.0578 0.4150 -0.0136 0.0641 1.0000 Uiso
H221 H 0.1168 0.2785 0.0893 0.0554 1.0000 Uiso
H263 H 0.3347 0.1504 0.2550 0.0790 1.0000 Uiso
H262 H 0.1912 0.2027 0.2309 0.0789 1.0000 Uiso
H261 H 0.2569 0.1456 0.1447 0.0789 1.0000 Uiso
H521 H 0.4950 1.0164 0.3831 0.0710 0.5000 Uiso
H522 H 0.5946 1.0811 0.3095 0.0710 0.5000 Uiso
H523 H 0.6641 1.0072 0.3824 0.0710 0.5000 Uiso
H1 H 0.4614 0.9254 0.2180 0.0854 0.5000 Uiso

loop_
_atom_site_aniso_label
_atom_site_aniso_U_11
_atom_site_aniso_U_22
_atom_site_aniso_U_33
_atom_site_aniso_U_23
_atom_site_aniso_U_13
_atom_site_aniso_U_12
C1 0.0314(18) 0.0342(19) 0.047(2) 0.0195(17) 0.0045(16) 0.0112(15)
O2 0.0249(12) 0.0313(13) 0.0470(16) 0.0176(12) 0.0049(11) 0.0091(10)
C3 0.0271(16) 0.0250(16) 0.0293(17) 0.0024(13) 0.0050(13) 0.0078(13)
C4 0.0305(17) 0.0313(18) 0.0294(17) 0.0033(14) 0.0015(14) 0.0136(14)
C5 0.0242(16) 0.038(2) 0.0363(19) 0.0033(16) 0.0052(14) 0.0134(15)
C6 0.0236(16) 0.0333(19) 0.0331(18) 0.0018(14) 0.0106(14) 0.0064(14)
C7 0.0268(16) 0.0287(17) 0.0289(17) -0.0002(14) 0.0076(14) 0.0077(14)
C8 0.0231(15) 0.0255(16) 0.0260(16) 0.0027(13) 0.0057(12) 0.0090(13)
O9 0.0183(11) 0.0309(13) 0.0408(14) 0.0147(11) 0.0037(10) 0.0085(10)
C10 0.0230(15) 0.0255(16) 0.0300(17) 0.0006(13) 0.0091(13) 0.0029(13)
N11 0.0249(14) 0.0278(15) 0.0328(15) 0.0090(12) 0.0092(12) 0.0062(11)
C12 0.038(2) 0.0238(17) 0.045(2) 0.0141(15) 0.0179(17) 0.0064(15)
C13 0.062(3) 0.044(3) 0.053(3) 0.010(2) 0.013(2) 0.011(2)
C14 0.101(5) 0.048(3) 0.058(3) 0.004(3) 0.000(3) 0.014(3)
C15 0.037(2) 0.040(2) 0.055(3) 0.030(2) 0.0156(19) 0.0090(17)
C16 0.041(3) 0.067(3) 0.111(5) 0.066(4) 0.021(3) 0.020(2)
N17 0.0304(17) 0.052(2) 0.071(3) 0.044(2) 0.0207(17) 0.0176(16)
C18 0.031(2) 0.072(3) 0.060(3) 0.046(3) 0.0191(19) 0.025(2)
C19 0.0310(19) 0.060(3) 0.037(2) 0.0218(19) 0.0122(16) 0.0178(18)
C20 0.049(3) 0.079(3) 0.034(2) 0.019(2) 0.0028(19) 0.035(3)
C21 0.036(2) 0.068(3) 0.048(3) 0.004(2) -0.0105(19) 0.013(2)
C22 0.034(2) 0.055(3) 0.040(2) -0.005(2) -0.0092(17) 0.0087(19)
C23 0.0345(19) 0.042(2) 0.0279(17) 0.0024(15) 0.0052(15) 0.0108(16)
C24 0.0243(16) 0.045(2) 0.0285(17) 0.0090(15) 0.0100(14) 0.0122(15)
O25 0.0370(14) 0.0328(14) 0.0363(15) 0.0034(11) -0.0006(11) 0.0039(11)
C26 0.053(3) 0.036(2) 0.053(3) 0.001(2) 0.001(2) -0.001(2)
N31 0.0301(15) 0.0376(17) 0.0289(15) 0.0102(13) 0.0090(12) 0.0075(13)
C32 0.0303(17) 0.0314(18) 0.0298(17) 0.0050(14) 0.0068(14) 0.0097(14)
N33 0.059(2) 0.0319(17) 0.049(2) 0.0091(15) 0.0291(19) 0.0039(16)
C34 0.0272(17) 0.0294(17) 0.0355(19) 0.0138(15) 0.0063(14) 0.0071(14)
N35 0.0333(16) 0.0349(17) 0.0475(19) 0.0168(15) 0.0214(15) 0.0120(14)
N41 0.0429(19) 0.0407(19) 0.0359(18) 0.0069(15) 0.0119(15) 0.0154(15)
C42 0.039(2) 0.032(2) 0.053(2) 0.0105(18) 0.0180(19) 0.0095(16)
N43 0.058(3) 0.046(2) 0.083(3) -0.005(2) 0.030(2) 0.022(2)
C44 0.071(3) 0.039(2) 0.066(4) 0.000(2) 0.039(3) 0.018(2)
N45 0.117(5) 0.081(4) 0.065(3) -0.008(3) 0.043(3) 0.037(4)
O51 0.107(7) 0.079(6) 0.040(4) 0.002(4) 0.000(4) 0.051(5)
C52 0.065(7) 0.034(5) 0.080(8) 0.006(5) 0.012(6) 0.018(4)
Zn1 0.0226(2) 0.0301(2) 0.0409(3) 0.01857(18) 0.01366(17) 0.01066(17)
Zn2 0.0240(2) 0.0265(2) 0.0280(2) 0.00914(16) 0.00804(15) 0.00653(16)
O3 0.0213(11) 0.0360(13) 0.0345(13) 0.0147(11) 0.0020(10) 0.0081(10)

loop_
_atom_type_symbol
_atom_type_scat_dispersion_real
_atom_type_scat_dispersion_imag
_atom_type_scat_Cromer_Mann_a1
_atom_type_scat_Cromer_Mann_b1
_atom_type_scat_Cromer_Mann_a2
_atom_type_scat_Cromer_Mann_b2
_atom_type_scat_Cromer_Mann_a3
_atom_type_scat_Cromer_Mann_b3
_atom_type_scat_Cromer_Mann_a4
_atom_type_scat_Cromer_Mann_b4
_atom_type_scat_Cromer_Mann_c
_atom_type_scat_source
C 0.0033 0.0016 2.3100 20.8439 1.0200 10.2075 1.5886 0.5687 0.8650 51.6512 0.2156 'International Tables Vol C 4.2.6.8 and 6.1.1.4'
H 0.0000 0.0000 0.4930 10.5109 0.3229 26.1257 0.1402 3.1424 0.0408 57.7998 0.0030 'International Tables Vol C 4.2.6.8 and 6.1.1.4'
N 0.0061 0.0033 12.2126 0.0057 3.1322 9.8933 2.0125 28.9975 1.1663 0.5826 -11.5290 'International Tables Vol C 4.2.6.8 and 6.1.1.4'
O 0.0106 0.0060 3.0485 13.2771 2.2868 5.7011 1.5463 0.3239 0.8670 32.9089 0.2508 'International Tables Vol C 4.2.6.8 and 6.1.1.4'
Zn 0.2839 1.4301 14.0743 3.2655 7.0318 0.2333 5.1652 10.3163 2.4100 58.7097 1.3041 'International Tables Vol C 4.2.6.8 and 6.1.1.4'

loop_
_geom_angle_atom_site_label_1
_geom_angle_site_symmetry_1
_geom_angle_atom_site_label_2
_geom_angle_atom_site_label_3
_geom_angle_site_symmetry_3
_geom_angle
_geom_angle_publ_flag
O2 . C1 H13 . 109.5 no
O2 . C1 H12 . 110.3 no
H13 . C1 H12 . 108.9 no
O2 . C1 H11 . 110.0 no
H13 . C1 H11 . 109.4 no
H12 . C1 H11 . 108.7 no
C1 . O2 C3 . 118.3(3) yes
C1 . O2 Zn2 . 131.7(2) yes
C3 . O2 Zn2 . 105.0(2) yes
O2 . C3 C4 . 125.5(3) yes
O2 . C3 C8 . 113.2(3) yes
C4 . C3 C8 . 121.3(3) yes
C3 . C4 C5 . 119.9(3) yes
C3 . C4 H41 . 120.2 no
C5 . C4 H41 . 119.9 no
C4 . C5 C6 . 120.3(3) yes
C4 . C5 H51 . 119.9 no
C6 . C5 H51 . 119.8 no
C5 . C6 C7 . 120.7(3) yes
C5 . C6 H61 . 120.6 no
C7 . C6 H61 . 118.7 no
C6 . C7 C8 . 119.6(3) yes
C6 . C7 C10 . 116.4(3) yes
C8 . C7 C10 . 123.9(3) yes
C3 . C8 C7 . 118.2(3) yes
C3 . C8 O9 . 118.5(3) yes
C7 . C8 O9 . 123.3(3) yes
C8 . O9 Zn1 . 129.6(2) yes
C8 . O9 Zn2 . 122.5(2) yes
Zn1 . O9 Zn2 . 102.64(11) yes
C7 . C10 N11 . 128.0(3) yes
C7 . C10 H101 . 115.4 no
N11 . C10 H101 . 116.5 no
C10 . N11 C12 . 116.4(3) yes
C10 . N11 Zn1 . 126.1(2) yes
C12 . N11 Zn1 . 117.5(2) yes
N11 . C12 C13 . 108.9(3) yes
N11 . C12 C15 . 111.1(3) yes
C13 . C12 C15 . 110.2(4) yes
N11 . C12 H121 . 108.6 no
C13 . C12 H121 . 109.3 no
C15 . C12 H121 . 108.9 no
C12 . C13 C14 . 111.5(5) yes
C12 . C13 H131 . 107.8 no
C14 . C13 H131 . 109.6 no
C12 . C13 H132 . 109.3 no
C14 . C13 H132 . 111.0 no
H131 . C13 H132 . 107.5 no
C13 . C14 H142 . 110.9 no
C13 . C14 H141 . 109.6 no
H142 . C14 H141 . 108.0 no
C13 . C14 H143 . 110.6 no
H142 . C14 H143 . 108.8 no
H141 . C14 H143 . 108.9 no
C12 . C15 C16 . 117.0(4) yes
C12 . C15 H152 . 106.4 no
C16 . C15 H152 . 107.5 no
C12 . C15 H151 . 108.6 no
C16 . C15 H151 . 107.7 no
H152 . C15 H151 . 109.5 no
C15 . C16 N17 . 113.9(4) yes
C15 . C16 H162 . 105.0 no
N17 . C16 H162 . 106.7 no
C15 . C16 H161 . 111.3 no
N17 . C16 H161 . 110.7 no
H162 . C16 H161 . 108.8 no
C16 . N17 C18 . 115.7(4) yes
C16 . N17 Zn1 . 119.1(3) yes
C18 . N17 Zn1 . 125.1(3) yes
N17 . C18 C19 . 129.0(4) yes
N17 . C18 H181 . 116.1 no
C19 . C18 H181 . 114.9 no
C18 . C19 C20 . 117.6(4) yes
C18 . C19 C24 . 123.6(4) yes
C20 . C19 C24 . 118.8(4) yes
C19 . C20 C21 . 121.8(4) yes
C19 . C20 H201 . 116.7 no
C21 . C20 H201 . 121.5 no
C20 . C21 C22 . 120.4(4) yes
C20 . C21 H211 . 119.0 no
C22 . C21 H211 . 120.5 no
C21 . C22 C23 . 119.4(5) yes
C21 . C22 H221 . 120.9 no
C23 . C22 H221 . 119.7 no
C22 . C23 C24 . 121.8(4) yes
C22 . C23 O25 . 124.9(4) yes
C24 . C23 O25 . 113.4(3) yes
C23 . C24 C19 . 117.7(4) yes
C23 . C24 O3 . 118.5(3) yes
C19 . C24 O3 . 123.8(4) yes
C23 . O25 C26 . 117.3(3) yes
C23 . O25 Zn2 . 110.5(2) yes
C26 . O25 Zn2 . 132.1(3) yes
O25 . C26 H263 . 108.9 no
O25 . C26 H262 . 111.3 no
H263 . C26 H262 . 108.4 no
O25 . C26 H261 . 110.6 no
H263 . C26 H261 . 107.2 no
H262 . C26 H261 . 110.2 no
C32 . N31 Zn2 . 165.0(3) yes
N31 . C32 N33 . 173.0(4) yes
C32 . N33 C34 . 123.4(4) yes
N33 . C34 N35 . 173.6(4) yes
Zn1 2_666 N35 C34 . 166.9(3) yes
C42 . N41 Zn2 . 170.7(3) yes
N41 . C42 N43 . 174.5(5) yes
C42 . N43 C44 . 121.0(5) yes
N43 . C44 N45 . 173.8(6) yes
C52 . O51 H1 . 118.1 no
O51 . C52 H521 . 110.3 no
O51 . C52 H522 . 110.5 no
H521 . C52 H522 . 108.9 no
O51 . C52 H523 . 109.8 no
H521 . C52 H523 . 108.5 no
H522 . C52 H523 . 108.8 no
N17 . Zn1 O9 . 154.81(16) yes
N17 . Zn1 N11 . 95.87(14) yes
O9 . Zn1 N11 . 88.35(12) yes
N17 . Zn1 N35 2_666 105.20(16) yes
O9 . Zn1 N35 2_666 97.06(12) yes
N11 . Zn1 N35 2_666 107.63(13) yes
N17 . Zn1 O3 . 88.15(14) yes
O9 . Zn1 O3 . 75.80(10) yes
N11 . Zn1 O3 . 148.30(12) yes
N35 2_666 Zn1 O3 . 101.52(13) yes
O25 . Zn2 O2 . 146.22(9) yes
O25 . Zn2 O9 . 145.96(9) yes
O2 . Zn2 O9 . 67.48(9) yes
O25 . Zn2 N41 . 86.12(14) yes
O2 . Zn2 N41 . 82.22(13) yes
O9 . Zn2 N41 . 110.07(14) yes
O25 . Zn2 N31 . 77.92(12) yes
O2 . Zn2 N31 . 78.55(12) yes
O9 . Zn2 N31 . 117.89(13) yes
N41 . Zn2 N31 . 114.94(15) yes
O25 . Zn2 O3 . 68.45(10) yes
O2 . Zn2 O3 . 145.11(9) yes
O9 . Zn2 O3 . 77.65(11) yes
N41 . Zn2 O3 . 111.94(14) yes
N31 . Zn2 O3 . 118.92(12) yes
C24 . O3 Zn1 . 128.8(2) yes
C24 . O3 Zn2 . 128.1(2) yes
Zn1 . O3 Zn2 . 103.06(11) yes

loop_
_geom_bond_atom_site_label_1
_geom_bond_atom_site_label_2
_geom_bond_site_symmetry_2
_geom_bond_distance
_geom_bond_publ_flag
C1 O2 . 1.417(4) yes
C1 H13 . 0.966 no
C1 H12 . 0.963 no
C1 H11 . 0.968 no
O2 C3 . 1.364(4) yes
O2 Zn2 . 2.565(3) yes
C3 C4 . 1.375(5) yes
C3 C8 . 1.407(5) yes
C4 C5 . 1.380(6) yes
C4 H41 . 0.944 no
C5 C6 . 1.363(6) yes
C5 H51 . 0.951 no
C6 C7 . 1.411(5) yes
C6 H61 . 0.943 no
C7 C8 . 1.391(5) yes
C7 C10 . 1.451(5) yes
C8 O9 . 1.326(4) yes
O9 Zn1 . 2.050(2) yes
O9 Zn2 . 2.002(3) yes
C10 N11 . 1.280(5) yes
C10 H101 . 0.936 no
N11 C12 . 1.482(5) yes
N11 Zn1 . 2.047(3) yes
C12 C13 . 1.523(7) yes
C12 C15 . 1.537(6) yes
C12 H121 . 0.993 no
C13 C14 . 1.519(8) yes
C13 H131 . 0.995 no
C13 H132 . 1.012 no
C14 H142 . 0.998 no
C14 H141 . 0.981 no
C14 H143 . 0.992 no
C15 C16 . 1.518(7) yes
C15 H152 . 0.979 no
C15 H151 . 0.990 no
C16 N17 . 1.464(6) yes
C16 H162 . 1.025 no
C16 H161 . 0.965 no
N17 C18 . 1.282(7) yes
N17 Zn1 . 2.073(4) yes
C18 C19 . 1.422(7) yes
C18 H181 . 0.955 no
C19 C20 . 1.419(6) yes
C19 C24 . 1.392(6) yes
C20 C21 . 1.348(8) yes
C20 H201 . 0.954 no
C21 C22 . 1.362(8) yes
C21 H211 . 0.955 no
C22 C23 . 1.392(6) yes
C22 H221 . 0.959 no
C23 C24 . 1.405(6) yes
C23 O25 . 1.367(5) yes
C24 O3 . 1.330(4) yes
O25 C26 . 1.418(5) yes
O25 Zn2 . 2.526(3) yes
C26 H263 . 0.978 no
C26 H262 . 0.968 no
C26 H261 . 0.964 no
N31 C32 . 1.141(5) yes
N31 Zn2 . 1.963(3) yes
C32 N33 . 1.293(5) yes
N33 C34 . 1.287(5) yes
C34 N35 . 1.143(5) yes
N35 Zn1 2_666 2.036(4) yes
N41 C42 . 1.137(5) yes
N41 Zn2 . 1.965(4) yes
C42 N43 . 1.302(6) yes
N43 C44 . 1.300(8) yes
C44 N45 . 1.139(8) yes
O51 C52 . 1.287(14) yes
O51 H1 . 0.909 no
C52 H521 . 0.955 no
C52 H522 . 0.952 no
C52 H523 . 0.956 no
Zn1 O3 . 2.037(3) yes
Zn2 O3 . 2.003(3) yes

loop_
_geom_hbond_atom_site_label_D
_geom_hbond_atom_site_label_H
_geom_hbond_atom_site_label_A
_geom_hbond_site_symmetry_A
_geom_hbond_angle_DHA
_geom_hbond_distance_DH
_geom_hbond_distance_HA
_geom_hbond_distance_DA
_geom_hbond_publ_flag
C16 H162 O51 . 136.1 1.025 2.530 3.346(7) yes
O51 H1 N45 2_665 179.8 0.909 1.983 2.893(7) yes
